data_4339159
loop_
_publ_author_name
'Lai, Siu-Wai'
'Chan, Queenie K.-W.'
'Zhu, Nianyong'
'Che, Chi-Ming'

_publ_section_title
;
 cis-Dicyanoosmium(II) diimine complexes bearing phosphine or sulfoxide
 ligands: spectroscopic and luminescent studies.
;
_journal_issue 26
_journal_name_full 'Inorganic chemistry'
_journal_page_first 11003
_journal_page_last 11016
_journal_paper_doi 10.1021/ic070290l
_journal_volume 46
_journal_year 2007
_chemical_formula_moiety 'C50 H38 N6 O6 Os P2 Zn'
_chemical_formula_sum 'C50 H38 N6 O6 Os P2 Zn'
_chemical_formula_weight 1136.37
_chemical_name_systematic
;
 ?
;
_space_group_IT_number 52
_symmetry_cell_setting orthorhombic
_symmetry_space_group_name_Hall '-P 2a 2bc'
_symmetry_space_group_name_H-M 'P n n a'
_atom_sites_solution_hydrogens geom
_atom_sites_solution_primary direct
_atom_sites_solution_secondary difmap
_audit_creation_method SHELXL-97
_cell_angle_alpha 90.00
_cell_angle_beta 90.00
_cell_angle_gamma 90.00
_cell_formula_units_Z 4
_cell_length_a 25.929(5)
_cell_length_b 14.953(3)
_cell_length_c 11.856(2)
_cell_measurement_reflns_used 0
_cell_measurement_temperature 301(2)
_cell_measurement_theta_max 0
_cell_measurement_theta_min 0
_cell_volume 4596.8(15)
_computing_cell_refinement Scalepack
_computing_data_collection Marcontrol
_computing_data_reduction Denzo
_computing_molecular_graphics 'Ortep-3 for Windows (Farrugia, 1997)'
_computing_publication_material 'WinGX publication routines (Farrugia, 1999)'
_computing_structure_refinement 'SHELXL-97 (Sheldrick, 1997)'
_computing_structure_solution SIR-97
_diffrn_ambient_temperature 301(2)
_diffrn_measured_fraction_theta_full 0.982
_diffrn_measured_fraction_theta_max 0.982
_diffrn_measurement_device_type 'Marresearch Imaging Plate'
_diffrn_measurement_method Oscillation
_diffrn_radiation_monochromator graphite
_diffrn_radiation_source 'fine-focus sealed tube'
_diffrn_radiation_type MoK\a
_diffrn_radiation_wavelength 0.71069
_diffrn_reflns_av_R_equivalents 0.0511
_diffrn_reflns_av_sigmaI/netI 0.0476
_diffrn_reflns_limit_h_max 31
_diffrn_reflns_limit_h_min -31
_diffrn_reflns_limit_k_max 18
_diffrn_reflns_limit_k_min -16
_diffrn_reflns_limit_l_max 14
_diffrn_reflns_limit_l_min -13
_diffrn_reflns_number 25022
_diffrn_reflns_theta_full 25.66
_diffrn_reflns_theta_max 25.66
_diffrn_reflns_theta_min 1.57
_exptl_absorpt_coefficient_mu 3.410
_exptl_absorpt_correction_type none
_exptl_crystal_colour yellow
_exptl_crystal_density_diffrn 1.642
_exptl_crystal_density_method 'not measured'
_exptl_crystal_description prism
_exptl_crystal_F_000 2256
_exptl_crystal_size_max 0.4
_exptl_crystal_size_mid 0.2
_exptl_crystal_size_min 0.1
_refine_diff_density_max 0.738
_refine_diff_density_min -0.794
_refine_diff_density_rms 0.109
_refine_ls_extinction_method none
_refine_ls_goodness_of_fit_ref 1.059
_refine_ls_hydrogen_treatment mixed
_refine_ls_matrix_type full
_refine_ls_number_parameters 295
_refine_ls_number_reflns 4304
_refine_ls_number_restraints 0
_refine_ls_restrained_S_all 1.059
_refine_ls_R_factor_all 0.0523
_refine_ls_R_factor_gt 0.0342
_refine_ls_shift/su_max 0.002
_refine_ls_shift/su_mean 0.000
_refine_ls_structure_factor_coef Fsqd
_refine_ls_weighting_details 'calc w=1/[\s^2^(Fo^2^)+(0.0691P)^2^+0.0000P] where P=(Fo^2^+2Fc^2^)/3'
_refine_ls_weighting_scheme calc
_refine_ls_wR_factor_gt 0.1049
_refine_ls_wR_factor_ref 0.1176
_reflns_number_gt 2978
_reflns_number_total 4304
_reflns_threshold_expression >2sigma(I)
_cod_data_source_file ic070290l-file001.cif
_cod_data_source_block mar323a_Cpd2c+Zn(NO3)2
_cod_original_cell_volume 4596.8(16)
_cod_database_code 4339159

loop_
_symmetry_equiv_pos_as_xyz
'x, y, z'
'-x+1/2, -y, z'
'x, -y+1/2, -z+1/2'
'-x+1/2, y+1/2, -z+1/2'
'-x, -y, -z'
'x-1/2, y, -z'
'-x, y-1/2, z-1/2'
'x-1/2, -y-1/2, z-1/2'

loop_
_atom_site_label
_atom_site_type_symbol
_atom_site_fract_x
_atom_site_fract_y
_atom_site_fract_z
_atom_site_U_iso_or_equiv
_atom_site_adp_type
_atom_site_occupancy
_atom_site_symmetry_multiplicity
_atom_site_calc_flag
_atom_site_refinement_flags
Os1 Os 0.644393(10) 0.2500 0.2500 0.03898(13) Uani 1 2 d S
Zn1 Zn 0.7500 0.5000 0.08702(7) 0.0681(3) Uani 1 2 d S
P1 P 0.64535(5) 0.31731(11) 0.43197(11) 0.0492(4) Uani 1 1 d .
N1 N 0.71943(18) 0.3990(3) 0.1642(4) 0.0586(12) Uani 1 1 d .
N2 N 0.58047(15) 0.1697(3) 0.2980(3) 0.0406(10) Uani 1 1 d .
C1 C 0.6949(2) 0.3414(4) 0.1971(4) 0.0483(13) Uani 1 1 d .
C2 C 0.5815(2) 0.0901(3) 0.3481(4) 0.0467(13) Uani 1 1 d .
H2 H 0.6132 0.0640 0.3646 0.056 Uiso 1 1 calc R
C3 C 0.5365(2) 0.0449(4) 0.3763(5) 0.0623(15) Uani 1 1 d .
H3 H 0.5383 -0.0105 0.4116 0.075 Uiso 1 1 calc R
C4 C 0.4896(2) 0.0817(4) 0.3523(5) 0.0622(16) Uani 1 1 d .
H4 H 0.4594 0.0509 0.3693 0.075 Uiso 1 1 calc R
C5 C 0.4875(2) 0.1656(4) 0.3022(4) 0.0485(13) Uani 1 1 d .
C6 C 0.53358(19) 0.2071(4) 0.2750(4) 0.0403(11) Uani 1 1 d .
C7 C 0.4406(2) 0.2096(5) 0.2752(5) 0.0638(17) Uani 1 1 d .
H7 H 0.4094 0.1822 0.2924 0.077 Uiso 1 1 calc R
C8 C 0.6081(2) 0.2504(4) 0.5314(5) 0.0574(16) Uani 1 1 d .
C9 C 0.6319(3) 0.1857(5) 0.5931(5) 0.079(2) Uani 1 1 d .
H9 H 0.6674 0.1775 0.5881 0.095 Uiso 1 1 calc R
C10 C 0.6017(4) 0.1307(5) 0.6654(5) 0.097(3) Uani 1 1 d .
H10 H 0.6179 0.0880 0.7102 0.116 Uiso 1 1 calc R
C11 C 0.5506(4) 0.1392(6) 0.6700(6) 0.088(2) Uani 1 1 d .
H11 H 0.5315 0.1033 0.7187 0.105 Uiso 1 1 calc R
C12 C 0.5264(3) 0.1998(6) 0.6044(6) 0.091(2) Uani 1 1 d .
H12 H 0.4906 0.2043 0.6068 0.109 Uiso 1 1 calc R
C13 C 0.5541(3) 0.2552(4) 0.5335(6) 0.0676(19) Uani 1 1 d .
H13 H 0.5369 0.2956 0.4872 0.081 Uiso 1 1 calc R
C14 C 0.6171(3) 0.4289(4) 0.4425(5) 0.0641(16) Uani 1 1 d .
C15 C 0.5830(3) 0.4575(5) 0.5253(6) 0.092(2) Uani 1 1 d .
H15 H 0.5726 0.4175 0.5809 0.110 Uiso 1 1 calc R
C16 C 0.5640(4) 0.5436(7) 0.5271(10) 0.120(3) Uani 1 1 d .
H16 H 0.5417 0.5602 0.5848 0.144 Uiso 1 1 calc R
C17 C 0.5760(5) 0.6009(7) 0.4530(11) 0.138(4) Uani 1 1 d .
H17 H 0.5610 0.6574 0.4552 0.166 Uiso 1 1 calc R
C18 C 0.6111(5) 0.5811(6) 0.3687(8) 0.128(4) Uani 1 1 d .
H18 H 0.6207 0.6239 0.3159 0.154 Uiso 1 1 calc R
C19 C 0.6323(3) 0.4933(5) 0.3651(6) 0.096(2) Uani 1 1 d .
H19 H 0.6565 0.4790 0.3102 0.115 Uiso 1 1 calc R
C20 C 0.7061(2) 0.3313(4) 0.5059(5) 0.0662(16) Uani 1 1 d .
C21 C 0.7066(3) 0.3698(7) 0.6091(6) 0.125(3) Uani 1 1 d .
H21 H 0.6760 0.3915 0.6392 0.151 Uiso 1 1 calc R
C22 C 0.7517(5) 0.3779(9) 0.6711(8) 0.142(5) Uani 1 1 d .
H22 H 0.7511 0.4072 0.7403 0.171 Uiso 1 1 calc R
C23 C 0.7959(5) 0.3439(8) 0.6327(10) 0.137(4) Uani 1 1 d .
H23 H 0.8256 0.3458 0.6767 0.165 Uiso 1 1 calc R
C24 C 0.7969(3) 0.3064(7) 0.5280(10) 0.128(3) Uani 1 1 d .
H24 H 0.8280 0.2847 0.4998 0.154 Uiso 1 1 calc R
C25 C 0.7520(3) 0.2998(6) 0.4615(7) 0.092(2) Uani 1 1 d .
H25 H 0.7532 0.2748 0.3897 0.111 Uiso 1 1 calc R
N3 N 0.6681(7) 0.5618(11) -0.0128(14) 0.076(4) Uiso 0.50 1 d P
O1 O 0.7188(5) 0.5216(8) -0.0567(10) 0.104(4) Uiso 0.50 1 d P
O2 O 0.6664(5) 0.5625(10) 0.0761(14) 0.102(4) Uiso 0.50 1 d P
O3 O 0.6453(5) 0.5780(9) -0.1008(12) 0.127(4) Uiso 0.50 1 d P
N4 N 0.8467(8) 0.4110(13) 0.0316(19) 0.103(6) Uiso 0.50 1 d P
O4 O 0.8080(7) 0.4517(9) -0.0390(10) 0.088(4) Uiso 0.50 1 d P
O5 O 0.8830(7) 0.3802(11) -0.0177(12) 0.146(5) Uiso 0.50 1 d P
O6 O 0.8412(6) 0.4031(11) 0.1229(13) 0.118(5) Uiso 0.50 1 d P

loop_
_atom_site_aniso_label
_atom_site_aniso_U_11
_atom_site_aniso_U_22
_atom_site_aniso_U_33
_atom_site_aniso_U_23
_atom_site_aniso_U_13
_atom_site_aniso_U_12
Os1 0.03329(18) 0.0434(2) 0.04024(19) 0.00198(11) 0.000 0.000
Zn1 0.0696(7) 0.0798(8) 0.0549(5) 0.000 0.000 -0.0379(6)
P1 0.0495(9) 0.0551(10) 0.0428(7) -0.0045(6) -0.0027(6) -0.0070(7)
N1 0.047(3) 0.059(3) 0.070(3) 0.011(2) 0.008(2) -0.015(3)
N2 0.034(2) 0.042(3) 0.046(2) 0.004(2) 0.0024(17) -0.0073(19)
C1 0.043(3) 0.054(4) 0.049(3) 0.004(3) -0.006(2) 0.004(3)
C2 0.039(3) 0.042(3) 0.059(3) 0.007(2) -0.002(2) -0.006(2)
C3 0.063(4) 0.047(4) 0.076(4) 0.009(3) -0.004(3) -0.007(3)
C4 0.047(4) 0.066(4) 0.073(4) 0.007(3) 0.003(3) -0.017(3)
C5 0.046(3) 0.054(4) 0.046(3) -0.002(3) 0.001(2) -0.006(3)
C6 0.033(3) 0.049(3) 0.038(2) -0.003(2) -0.0011(19) -0.004(2)
C7 0.038(3) 0.085(5) 0.068(4) 0.009(3) 0.001(3) -0.008(3)
C8 0.062(4) 0.068(5) 0.042(3) -0.010(3) 0.000(2) -0.011(3)
C9 0.088(5) 0.091(6) 0.059(4) 0.009(4) -0.008(3) -0.015(4)
C10 0.149(9) 0.088(6) 0.053(4) 0.014(4) -0.018(5) -0.029(6)
C11 0.115(7) 0.092(6) 0.056(4) -0.002(4) 0.009(4) -0.044(5)
C12 0.092(6) 0.101(7) 0.080(5) -0.019(5) 0.026(4) -0.030(5)
C13 0.070(5) 0.078(5) 0.055(4) -0.010(3) 0.015(3) -0.011(4)
C14 0.071(4) 0.058(4) 0.063(3) -0.013(3) -0.004(3) -0.007(3)
C15 0.102(6) 0.071(6) 0.102(5) -0.025(4) 0.018(4) 0.004(5)
C16 0.111(8) 0.085(7) 0.165(9) -0.031(7) 0.035(7) 0.012(6)
C17 0.160(11) 0.082(8) 0.172(11) -0.025(7) 0.032(9) 0.012(7)
C18 0.206(13) 0.059(6) 0.121(7) -0.002(5) 0.006(8) 0.001(7)
C19 0.143(8) 0.060(5) 0.084(5) -0.009(4) 0.018(5) -0.006(5)
C20 0.060(4) 0.074(5) 0.065(4) 0.009(3) -0.009(3) -0.017(4)
C21 0.086(6) 0.214(10) 0.076(5) -0.047(6) -0.024(4) -0.030(6)
C22 0.116(8) 0.227(14) 0.084(6) -0.015(7) -0.033(6) -0.053(9)
C23 0.135(10) 0.146(10) 0.131(9) 0.025(7) -0.080(8) -0.048(8)
C24 0.065(5) 0.125(9) 0.194(10) -0.001(8) -0.048(6) -0.004(6)
C25 0.065(5) 0.100(6) 0.112(5) -0.009(5) -0.028(4) -0.009(5)

loop_
_atom_type_symbol
_atom_type_description
_atom_type_scat_dispersion_real
_atom_type_scat_dispersion_imag
_atom_type_scat_source
Os Os -1.2165 7.6030 'International Tables Vol C Tables 4.2.6.8 and 6.1.1.4'
Zn Zn 0.2839 1.4301 'International Tables Vol C Tables 4.2.6.8 and 6.1.1.4'
P P 0.1023 0.0942 'International Tables Vol C Tables 4.2.6.8 and 6.1.1.4'
N N 0.0061 0.0033 'International Tables Vol C Tables 4.2.6.8 and 6.1.1.4'
C C 0.0033 0.0016 'International Tables Vol C Tables 4.2.6.8 and 6.1.1.4'
O O 0.0106 0.0060 'International Tables Vol C Tables 4.2.6.8 and 6.1.1.4'
H H 0.0000 0.0000 'International Tables Vol C Tables 4.2.6.8 and 6.1.1.4'

loop_
_geom_angle_atom_site_label_1
_geom_angle_atom_site_label_2
_geom_angle_atom_site_label_3
_geom_angle
_geom_angle_site_symmetry_1
_geom_angle_site_symmetry_3
C1 Os1 C1 97.9(3) . 3
C1 Os1 N2 169.74(18) . .
C1 Os1 N2 92.34(19) 3 .
C1 Os1 N2 92.34(19) . 3
C1 Os1 N2 169.74(18) 3 3
N2 Os1 N2 77.4(2) . 3
C1 Os1 P1 89.35(15) . .
C1 Os1 P1 89.87(15) 3 .
N2 Os1 P1 90.24(12) . .
N2 Os1 P1 90.69(12) 3 .
C1 Os1 P1 89.87(15) . 3
C1 Os1 P1 89.35(15) 3 3
N2 Os1 P1 90.69(12) . 3
N2 Os1 P1 90.24(12) 3 3
P1 Os1 P1 178.81(7) . 3
O1 Zn1 O1 54.1(8) . 2_665
O1 Zn1 N1 117.5(4) . 2_665
O1 Zn1 N1 112.3(4) 2_665 2_665
O1 Zn1 N1 112.3(4) . .
O1 Zn1 N1 117.5(4) 2_665 .
N1 Zn1 N1 123.5(3) 2_665 .
O1 Zn1 O4 21.2(4) . 2_665
O1 Zn1 O4 75.1(7) 2_665 2_665
N1 Zn1 O4 109.8(3) 2_665 2_665
N1 Zn1 O4 107.0(4) . 2_665
O1 Zn1 O4 75.1(7) . .
O1 Zn1 O4 21.2(4) 2_665 .
N1 Zn1 O4 107.0(4) 2_665 .
N1 Zn1 O4 109.8(3) . .
O4 Zn1 O4 96.3(8) 2_665 .
O1 Zn1 O2 59.8(6) . .
O1 Zn1 O2 113.9(6) 2_665 .
N1 Zn1 O2 95.3(4) 2_665 .
N1 Zn1 O2 87.6(4) . .
O4 Zn1 O2 38.8(5) 2_665 .
O4 Zn1 O2 134.9(6) . .
O1 Zn1 O2 113.9(6) . 2_665
O1 Zn1 O2 59.8(6) 2_665 2_665
N1 Zn1 O2 87.6(4) 2_665 2_665
N1 Zn1 O2 95.3(4) . 2_665
O4 Zn1 O2 134.9(6) 2_665 2_665
O4 Zn1 O2 38.8(5) . 2_665
O2 Zn1 O2 173.7(8) . 2_665
C20 P1 C8 102.2(3) . .
C20 P1 C14 102.1(3) . .
C8 P1 C14 104.2(3) . .
C20 P1 Os1 119.7(2) . .
C8 P1 Os1 110.39(19) . .
C14 P1 Os1 116.38(19) . .
C1 N1 Zn1 168.5(5) . .
C2 N2 C6 118.3(4) . .
C2 N2 Os1 127.5(3) . .
C6 N2 Os1 114.2(3) . .
N1 C1 Os1 172.9(5) . .
N2 C2 C3 121.6(5) . .
C4 C3 C2 120.2(5) . .
C3 C4 C5 119.2(5) . .
C6 C5 C4 118.0(5) . .
C6 C5 C7 118.6(5) . .
C4 C5 C7 123.3(5) . .
N2 C6 C5 122.6(5) . .
N2 C6 C6 117.1(3) . 3
C5 C6 C6 120.3(3) . 3
C7 C7 C5 121.0(3) 3 .
C9 C8 C13 118.6(6) . .
C9 C8 P1 119.9(5) . .
C13 C8 P1 120.8(5) . .
C8 C9 C10 119.0(7) . .
C11 C10 C9 121.2(8) . .
C10 C11 C12 120.2(7) . .
C11 C12 C13 120.8(8) . .
C12 C13 C8 120.0(7) . .
C19 C14 C15 115.7(7) . .
C19 C14 P1 118.4(5) . .
C15 C14 P1 125.8(5) . .
C16 C15 C14 121.7(8) . .
C17 C16 C15 122.3(10) . .
C16 C17 C18 121.1(11) . .
C17 C18 C19 118.2(9) . .
C14 C19 C18 120.8(8) . .
C21 C20 C25 118.7(7) . .
C21 C20 P1 119.6(6) . .
C25 C20 P1 121.6(5) . .
C20 C21 C22 121.7(9) . .
C23 C22 C21 120.7(10) . .
C22 C23 C24 119.0(9) . .
C23 C24 C25 121.5(10) . .
C20 C25 C24 118.3(8) . .
O4 N3 N4 151(3) 2_665 2_665
O4 N3 O2 118(2) 2_665 .
N4 N3 O2 44.7(19) 2_665 .
O4 N3 O3 96(2) 2_665 .
N4 N3 O3 104(3) 2_665 .
O2 N3 O3 146(2) . .
O4 N3 O1 8.3(16) 2_665 .
N4 N3 O1 150(3) 2_665 .
O2 N3 O1 112.2(16) . .
O3 N3 O1 101.7(15) . .
O4 N3 O5 149(2) 2_665 2_665
N4 N3 O5 47(2) 2_665 2_665
O2 N3 O5 89.8(17) . 2_665
O3 N3 O5 57.0(10) . 2_665
O1 N3 O5 156.5(13) . 2_665
O4 N3 O6 128(2) 2_665 2_665
N4 N3 O6 29(2) 2_665 2_665
O2 N3 O6 18.3(11) . 2_665
O3 N3 O6 132.3(17) . 2_665
O1 N3 O6 124.0(11) . 2_665
O5 N3 O6 75.4(12) 2_665 2_665
O4 O1 N3 7.2(13) 2_665 .
O4 O1 O1 163.3(15) 2_665 2_665
N3 O1 O1 160.0(7) . 2_665
O4 O1 Zn1 102.1(14) 2_665 .
N3 O1 Zn1 97.2(8) . .
O1 O1 Zn1 63.0(4) 2_665 .
N4 O2 O6 92(3) 2_665 2_665
N4 O2 N3 47(2) 2_665 .
O6 O2 N3 137(3) 2_665 .
N4 O2 O4 69(2) 2_665 2_665
O6 O2 O4 146(2) 2_665 2_665
N3 O2 O4 24.6(11) . 2_665
N4 O2 Zn1 132(3) 2_665 .
O6 O2 Zn1 116.8(19) 2_665 .
N3 O2 Zn1 90.7(15) . .
O4 O2 Zn1 66.2(7) 2_665 .
N3 O3 O5 74.8(14) . 2_665
N3 O3 O4 29.0(9) . 2_665
O5 O3 O4 102.6(13) 2_665 2_665
N3 O3 N4 28.0(11) . 2_665
O5 O3 N4 46.9(8) 2_665 2_665
O4 O3 N4 55.8(11) 2_665 2_665
O2 N4 N3 89(3) 2_665 2_665
O2 N4 O6 45.4(19) 2_665 .
N3 N4 O6 132(3) 2_665 .
O2 N4 O5 156(3) 2_665 .
N3 N4 O5 105(3) 2_665 .
O6 N4 O5 123(2) . .
O2 N4 O4 82(3) 2_665 .
N3 N4 O4 14.2(17) 2_665 .
O6 N4 O4 122(2) . .
O5 N4 O4 115.2(19) . .
O2 N4 O3 135(3) 2_665 2_665
N3 N4 O3 48(2) 2_665 2_665
O6 N4 O3 180(2) . 2_665
O5 N4 O3 57.1(12) . 2_665
O4 N4 O3 58.3(11) . 2_665
N3 O4 O1 165(3) 2_665 2_665
N3 O4 N4 15.1(18) 2_665 .
O1 O4 N4 159.2(18) 2_665 .
N3 O4 O3 55.0(18) 2_665 2_665
O1 O4 O3 134.8(17) 2_665 2_665
N4 O4 O3 65.9(13) . 2_665
N3 O4 O2 37.5(16) 2_665 2_665
O1 O4 O2 131.0(17) 2_665 2_665
N4 O4 O2 28.7(9) . 2_665
O3 O4 O2 92.5(13) 2_665 2_665
N3 O4 Zn1 112.3(18) 2_665 .
O1 O4 Zn1 56.7(12) 2_665 .
N4 O4 Zn1 102.5(10) . .
O3 O4 Zn1 166.9(11) 2_665 .
O2 O4 Zn1 75.0(7) 2_665 .
N4 O5 O3 76.0(15) . 2_665
N4 O5 N3 27.9(11) . 2_665
O3 O5 N3 48.2(9) 2_665 2_665
O2 O6 N4 42.5(15) 2_665 .
O2 O6 N3 25.1(16) 2_665 2_665
N4 O6 N3 19.6(14) . 2_665

loop_
_geom_bond_atom_site_label_1
_geom_bond_atom_site_label_2
_geom_bond_distance
_geom_bond_site_symmetry_2
Os1 C1 1.993(6) .
Os1 C1 1.993(6) 3
Os1 N2 2.124(4) .
Os1 N2 2.124(4) 3
Os1 P1 2.3808(14) .
Os1 P1 2.3808(14) 3
Zn1 O1 1.914(11) .
Zn1 O1 1.914(11) 2_665
Zn1 N1 1.935(5) 2_665
Zn1 N1 1.935(5) .
Zn1 O4 2.239(13) 2_665
Zn1 O4 2.239(13) .
Zn1 O2 2.365(14) .
Zn1 O2 2.365(14) 2_665
P1 C20 1.815(6) .
P1 C8 1.822(6) .
P1 C14 1.826(7) .
N1 C1 1.140(6) .
N2 C2 1.332(6) .
N2 C6 1.366(6) .
C2 C3 1.390(7) .
C3 C4 1.365(8) .
C4 C5 1.390(7) .
C5 C6 1.386(7) .
C5 C7 1.418(8) .
C6 C6 1.412(11) 3
C7 C7 1.349(13) 3
C8 C9 1.362(9) .
C8 C13 1.403(9) .
C9 C10 1.423(10) .
C10 C11 1.332(11) .
C11 C12 1.350(11) .
C12 C13 1.381(9) .
C14 C19 1.387(9) .
C14 C15 1.390(9) .
C15 C16 1.378(11) .
C16 C17 1.266(12) .
C17 C18 1.384(13) .
C18 C19 1.423(11) .
C20 C21 1.353(9) .
C20 C25 1.384(9) .
C21 C22 1.386(12) .
C22 C23 1.334(14) .
C23 C24 1.362(13) .
C24 C25 1.410(10) .
N3 O4 0.723(17) 2_665
N3 N4 0.77(2) 2_665
N3 O2 1.06(2) .
N3 O3 1.224(17) .
N3 O1 1.54(2) .
N3 O5 1.58(3) 2_665
N3 O6 1.71(2) 2_665
O1 O4 0.829(16) 2_665
O1 O1 1.74(3) 2_665
O2 N4 0.74(2) 2_665
O2 O6 0.782(18) 2_665
O2 O4 1.53(2) 2_665
O3 O5 1.378(17) 2_665
O3 O4 1.485(19) 2_665
O3 N4 1.59(3) 2_665
N4 O2 0.74(2) 2_665
N4 N3 0.77(2) 2_665
N4 O6 1.10(2) .
N4 O5 1.20(2) .
N4 O4 1.44(2) .
N4 O3 1.59(3) 2_665
O4 N3 0.723(17) 2_665
O4 O1 0.829(16) 2_665
O4 O3 1.485(19) 2_665
O4 O2 1.53(2) 2_665
O5 O3 1.378(17) 2_665
O5 N3 1.58(3) 2_665
O6 O2 0.782(18) 2_665
O6 N3 1.71(2) 2_665
